data_7057198
loop_
_publ_author_name
'Ghosh, Sirina'
'Kumar, Neha Rani'
'Zade, Sanjio S.'

_publ_section_title
;
 Effects of chalcogen atom variation in chalcogenadiazole fused
 indolo[2,3-a]carbazoles
;
_journal_issue 9
_journal_name_full 'New Journal of Chemistry'
_journal_page_first 6889
_journal_paper_doi 10.1039/C7NJ04661H
_journal_volume 42
_journal_year 2018
_chemical_formula_moiety 'C26 H26 N4 S, C0.5 H Cl'
_chemical_formula_sum 'C26.5 H27 Cl N4 S'
_chemical_formula_weight 469.03
_chemical_name_systematic 'fused Ph-BTD-Ph'
_space_group_crystal_system monoclinic
_space_group_IT_number 15
_space_group_name_Hall '-C 2yc'
_space_group_name_H-M_alt 'C 1 2/c 1'
_symmetry_space_group_name_Hall '-C 2yc'
_symmetry_space_group_name_H-M 'C 1 2/c 1'
_atom_sites_solution_hydrogens geom
_atom_sites_solution_primary dual
_atom_sites_solution_secondary difmap
_audit_creation_date 2017-09-30
_audit_creation_method
;
Olex2 1.2
(compiled 2017.07.20 svn.r3457 for OlexSys, GUI svn.r5370)
;
_audit_update_record
;
2017-09-30 deposited with the CCDC.
2018-03-20 downloaded from the CCDC.
;
_cell_angle_alpha 90.00
_cell_angle_beta 109.450(4)
_cell_angle_gamma 90.00
_cell_formula_units_Z 8
_cell_length_a 20.8253(6)
_cell_length_b 14.6218(5)
_cell_length_c 16.0280(5)
_cell_measurement_reflns_used 4294
_cell_measurement_temperature 100.00(10)
_cell_measurement_theta_max 27.7990
_cell_measurement_theta_min 2.3980
_cell_volume 4602.1(3)
_computing_cell_refinement
;
CrysAlisPro, Agilent Technologies,
Version 1.171.37.33c (release 11-04-2014 CrysAlis171 .NET)
(compiled Apr 11 2014,15:12:41)
;
_computing_data_collection
;
CrysAlisPro, Agilent Technologies,
Version 1.171.37.33c (release 11-04-2014 CrysAlis171 .NET)
(compiled Apr 11 2014,15:12:41)
;
_computing_data_reduction
;
CrysAlisPro, Agilent Technologies,
Version 1.171.37.33c (release 11-04-2014 CrysAlis171 .NET)
(compiled Apr 11 2014,15:12:41)
;
_computing_molecular_graphics 'Olex2 (Dolomanov et al., 2009)'
_computing_publication_material 'Olex2 (Dolomanov et al., 2009)'
_computing_structure_refinement 'ShelXL (Sheldrick, 2015)'
_computing_structure_solution 'ShelXT (Sheldrick, 2015)'
_diffrn_ambient_environment N~2~
_diffrn_ambient_temperature 100.00(10)
_diffrn_detector 'CCD plate'
_diffrn_detector_area_resol_mean 7.9580
_diffrn_detector_type Eos
_diffrn_measured_fraction_theta_full 0.998
_diffrn_measured_fraction_theta_max 0.998
_diffrn_measurement_details
;
#__ type_ start__ end____ width___ exp.time_
  1 omega  -54.00   50.00   1.0000   40.0000
omega____ theta____ kappa____ phi______ frames
    -       27.8622  -77.0000   30.0000 104

#__ type_ start__ end____ width___ exp.time_
  2 omega   11.00  100.00   1.0000   40.0000
omega____ theta____ kappa____ phi______ frames
    -       27.8622   57.0000  150.0000 89

#__ type_ start__ end____ width___ exp.time_
  3 omega  -33.00   58.00   1.0000   40.0000
omega____ theta____ kappa____ phi______ frames
    -       27.8622  -57.0000  -90.0000 91
;
_diffrn_measurement_device 'four-circle diffractometer'
_diffrn_measurement_device_type 'SuperNova, Dual, Cu at zero, Eos'
_diffrn_measurement_method '\w scans'
_diffrn_orient_matrix_UB_11 0.0162992000
_diffrn_orient_matrix_UB_12 -0.0432343000
_diffrn_orient_matrix_UB_13 0.0045694000
_diffrn_orient_matrix_UB_21 -0.0178921000
_diffrn_orient_matrix_UB_22 -0.0095843000
_diffrn_orient_matrix_UB_23 -0.0451884000
_diffrn_orient_matrix_UB_31 0.0268000000
_diffrn_orient_matrix_UB_32 0.0198105000
_diffrn_orient_matrix_UB_33 -0.0118717000
_diffrn_radiation_monochromator mirror
_diffrn_radiation_probe x-ray
_diffrn_radiation_type MoK\a
_diffrn_radiation_wavelength 0.71073
_diffrn_reflns_av_R_equivalents 0.0264
_diffrn_reflns_av_unetI/netI 0.0429
_diffrn_reflns_limit_h_max 26
_diffrn_reflns_limit_h_min -19
_diffrn_reflns_limit_k_max 13
_diffrn_reflns_limit_k_min -18
_diffrn_reflns_limit_l_max 20
_diffrn_reflns_limit_l_min -20
_diffrn_reflns_number 9335
_diffrn_reflns_theta_full 25.00
_diffrn_reflns_theta_max 26.37
_diffrn_reflns_theta_min 1.74
_diffrn_source 'SuperNova (Mo) X-ray Source'
_exptl_absorpt_coefficient_mu 0.280
_exptl_absorpt_correction_T_max 1.00000
_exptl_absorpt_correction_T_min 0.52586
_exptl_absorpt_correction_type multi-scan
_exptl_absorpt_process_details
;
CrysAlisPro, Agilent Technologies,
Version 1.171.37.33c (release 11-04-2014 CrysAlis171 .NET)
(compiled Apr 11 2014,15:12:41)
Empirical absorption correction using spherical harmonics,
 implemented in SCALE3 ABSPACK scaling algorithm.
;
_exptl_crystal_colour yellow
_exptl_crystal_colour_primary yellow
_exptl_crystal_density_diffrn 1.354
_exptl_crystal_density_method 'not measured'
_exptl_crystal_description block
_exptl_crystal_F_000 1976
_exptl_crystal_size_max 0.3
_exptl_crystal_size_mid 0.2
_exptl_crystal_size_min 0.1
_refine_diff_density_max 0.624
_refine_diff_density_min -0.722
_refine_diff_density_rms 0.059
_refine_ls_extinction_method none
_refine_ls_goodness_of_fit_ref 1.042
_refine_ls_hydrogen_treatment constr
_refine_ls_matrix_type full
_refine_ls_number_parameters 296
_refine_ls_number_reflns 4691
_refine_ls_number_restraints 0
_refine_ls_restrained_S_all 1.042
_refine_ls_R_factor_all 0.0617
_refine_ls_R_factor_gt 0.0522
_refine_ls_shift/su_max 0.001
_refine_ls_shift/su_mean 0.000
_refine_ls_structure_factor_coef Fsqd
_refine_ls_weighting_details 'calc w=1/[\s^2^(Fo^2^)+(0.0431P)^2^+9.6215P] where P=(Fo^2^+2Fc^2^)/3'
_refine_ls_weighting_scheme calc
_refine_ls_wR_factor_gt 0.1151
_refine_ls_wR_factor_ref 0.1211
_reflns_number_gt 4004
_reflns_number_total 4691
_reflns_threshold_expression >2sigma(I)
_cod_data_source_file c7nj04661h2.cif
_cod_data_source_block phbutyl
_cod_depositor_comments 'Adding full bibliography for 7057197--7057198.cif.'
_cod_original_formula_sum 'C26.50 H27 Cl N4 S'
_cod_database_code 7057198
_chemical_oxdiff_formula 'C26 N4 H26 S'
_reflns_odcompleteness_completeness 99.92
_reflns_odcompleteness_iscentric 1
_reflns_odcompleteness_theta 26.32
_olex2_refinement_description
;
1. Fixed Uiso
 At 1.2 times of:
  All C(H) groups, All C(H,H) groups
 At 1.5 times of:
  All C(H,H,H) groups
2. Others
 Fixed Sof: H27b(0.5) H27a(0.5)
3.a Secondary CH2 refined with riding coordinates:
 C5(H5a,H5b), C1(H1a,H1b), C6(H6a,H6b), C2(H2a,H2b), C3(H3a,H3b), C7(H7a,H7b),
 C27(H27b,H27a)
3.b Aromatic/amide H refined with riding coordinates:
 C12(H12), C21(H21), C22(H22), C11(H11), C9(H9), C19(H19), C10(H10), C20(H20)
3.c Idealised Me refined as rotating group:
 C4(H4a,H4b,H4c), C8(H8a,H8b,H8c)
;
_olex2_date_sample_data_collection 2015-05-05
_olex2_submission_special_instructions 'No special instructions were received'

loop_
_space_group_symop_id
_space_group_symop_operation_xyz
1 'x, y, z'
2 '-x, y, -z+1/2'
3 'x+1/2, y+1/2, z'
4 '-x+1/2, y+1/2, -z+1/2'
5 '-x, -y, -z'
6 'x, -y, z-1/2'
7 '-x+1/2, -y+1/2, -z'
8 'x+1/2, -y+1/2, z-1/2'

loop_
_atom_site_label
_atom_site_type_symbol
_atom_site_fract_x
_atom_site_fract_y
_atom_site_fract_z
_atom_site_U_iso_or_equiv
_atom_site_adp_type
_atom_site_occupancy
_atom_site_calc_flag
_atom_site_site_symmetry_order
_atom_site_refinement_flags_posn
_atom_site_refinement_flags_adp
_atom_site_refinement_flags_occupancy
S1 S 0.40701(2) 0.19705(4) 0.53283(4) 0.01926(15) Uani 1 d 1 . . .
Cl2 Cl 0.53258(5) -0.08764(5) 0.68167(7) 0.0719(3) Uani 1 d 1 . . .
N2 N 0.55848(8) 0.54301(11) 0.67570(11) 0.0145(4) Uani 1 d 1 . . .
N1 N 0.65426(8) 0.37368(12) 0.78993(11) 0.0145(4) Uani 1 d 1 . . .
N3 N 0.40279(8) 0.30882(12) 0.53373(12) 0.0166(4) Uani 1 d 1 . . .
N4 N 0.48218(8) 0.18017(12) 0.60618(12) 0.0179(4) Uani 1 d 1 . . .
C14 C 0.48381(10) 0.42908(14) 0.61299(13) 0.0138(4) Uani 1 d 1 . . .
C5 C 0.62228(10) 0.59543(14) 0.70507(14) 0.0162(4) Uani 1 d 1 . . .
H5A H 0.6273 0.6277 0.6547 0.019 Uiso 1 calc 1 R . .
H5B H 0.6601 0.5532 0.7265 0.019 Uiso 1 calc 1 R . .
C17 C 0.57124(9) 0.28422(14) 0.69860(13) 0.0140(4) Uani 1 d 1 . . .
C18 C 0.62389(10) 0.22496(14) 0.75186(13) 0.0149(4) Uani 1 d 1 . . .
C15 C 0.46203(10) 0.33699(14) 0.59255(13) 0.0139(4) Uani 1 d 1 . . .
C16 C 0.50698(10) 0.26346(14) 0.63393(13) 0.0148(4) Uani 1 d 1 . . .
C25 C 0.54819(10) 0.44872(14) 0.67491(13) 0.0138(4) Uani 1 d 1 . . .
C13 C 0.45414(10) 0.51362(14) 0.57366(13) 0.0150(4) Uani 1 d 1 . . .
C1 C 0.68418(10) 0.44308(14) 0.85781(13) 0.0156(4) Uani 1 d 1 . . .
H1A H 0.6857 0.4189 0.9148 0.019 Uiso 1 calc 1 R . .
H1B H 0.6545 0.4961 0.8456 0.019 Uiso 1 calc 1 R . .
C12 C 0.39376(10) 0.53697(15) 0.50543(14) 0.0177(4) Uani 1 d 1 . . .
H12 H 0.3621 0.4923 0.4775 0.021 Uiso 1 calc 1 R . .
C6 C 0.62589(10) 0.66458(15) 0.77793(14) 0.0192(5) Uani 1 d 1 . . .
H6A H 0.5827 0.6965 0.7634 0.023 Uiso 1 calc 1 R . .
H6B H 0.6334 0.6323 0.8333 0.023 Uiso 1 calc 1 R . .
C26 C 0.50136(10) 0.58245(14) 0.61375(14) 0.0160(4) Uani 1 d 1 . . .
C23 C 0.67334(10) 0.28284(14) 0.80893(13) 0.0147(4) Uani 1 d 1 . . .
C24 C 0.59093(9) 0.37441(14) 0.72212(13) 0.0138(4) Uani 1 d 1 . . .
C21 C 0.73665(10) 0.15302(16) 0.88055(14) 0.0200(5) Uani 1 d 1 . . .
H21 H 0.7738 0.1276 0.9241 0.024 Uiso 1 calc 1 R . .
C22 C 0.72964(10) 0.24688(15) 0.87564(14) 0.0172(4) Uani 1 d 1 . . .
H22 H 0.7612 0.2849 0.9152 0.021 Uiso 1 calc 1 R . .
C2 C 0.75578(10) 0.47391(15) 0.86416(14) 0.0179(4) Uani 1 d 1 . . .
H2A H 0.7829 0.4210 0.8609 0.021 Uiso 1 calc 1 R . .
H2B H 0.7531 0.5137 0.8147 0.021 Uiso 1 calc 1 R . .
C11 C 0.38243(10) 0.62778(15) 0.48077(14) 0.0203(5) Uani 1 d 1 . . .
H11 H 0.3426 0.6442 0.4360 0.024 Uiso 1 calc 1 R . .
C9 C 0.49020(10) 0.67397(14) 0.58874(14) 0.0181(4) Uani 1 d 1 . . .
H9 H 0.5220 0.7189 0.6157 0.022 Uiso 1 calc 1 R . .
C19 C 0.63251(10) 0.13016(14) 0.75729(14) 0.0177(4) Uani 1 d 1 . . .
H19 H 0.6008 0.0917 0.7185 0.021 Uiso 1 calc 1 R . .
C10 C 0.43005(11) 0.69545(15) 0.52225(15) 0.0210(5) Uani 1 d 1 . . .
H10 H 0.4210 0.7561 0.5047 0.025 Uiso 1 calc 1 R . .
C20 C 0.68923(11) 0.09473(15) 0.82163(14) 0.0205(5) Uani 1 d 1 . . .
H20 H 0.6960 0.0318 0.8259 0.025 Uiso 1 calc 1 R . .
C3 C 0.79000(11) 0.52462(17) 0.95049(15) 0.0243(5) Uani 1 d 1 . . .
H3A H 0.7624 0.5773 0.9533 0.029 Uiso 1 calc 1 R . .
H3B H 0.7918 0.4847 0.9995 0.029 Uiso 1 calc 1 R . .
C7 C 0.68269(11) 0.73398(15) 0.78956(16) 0.0243(5) Uani 1 d 1 . . .
H7A H 0.6748 0.7667 0.7344 0.029 Uiso 1 calc 1 R . .
H7B H 0.7257 0.7019 0.8032 0.029 Uiso 1 calc 1 R . .
C4 C 0.86168(12) 0.55676(17) 0.96130(16) 0.0293(6) Uani 1 d 1 . . .
H4A H 0.8600 0.6011 0.9164 0.044 Uiso 1 calc 1 GR . .
H4B H 0.8888 0.5055 0.9557 0.044 Uiso 1 calc 1 GR . .
H4C H 0.8816 0.5840 1.0186 0.044 Uiso 1 calc 1 GR . .
C8 C 0.68727(12) 0.80239(17) 0.86303(18) 0.0326(6) Uani 1 d 1 . . .
H8A H 0.6439 0.8315 0.8518 0.049 Uiso 1 calc 1 GR . .
H8B H 0.7210 0.8478 0.8648 0.049 Uiso 1 calc 1 GR . .
H8C H 0.6998 0.7710 0.9188 0.049 Uiso 1 calc 1 GR . .
C27 C 0.5000 -0.0245(4) 0.7500 0.127(4) Uani 1 d 2 S T P
H27B H 0.5358 0.0147 0.7868 0.152 Uiso 0.50 calc 1 R . .
H27A H 0.4642 0.0147 0.7132 0.152 Uiso 0.50 calc 1 R . .

loop_
_atom_site_aniso_label
_atom_site_aniso_U_11
_atom_site_aniso_U_22
_atom_site_aniso_U_33
_atom_site_aniso_U_23
_atom_site_aniso_U_13
_atom_site_aniso_U_12
S1 0.0147(2) 0.0167(3) 0.0224(3) -0.0028(2) 0.0008(2) -0.0028(2)
Cl2 0.0603(5) 0.0304(4) 0.1040(8) -0.0231(4) -0.0005(5) 0.0057(4)
N2 0.0142(8) 0.0109(8) 0.0175(9) -0.0005(7) 0.0043(7) -0.0003(7)
N1 0.0121(8) 0.0144(9) 0.0149(8) -0.0006(7) 0.0016(7) 0.0002(7)
N3 0.0133(8) 0.0165(9) 0.0188(9) -0.0019(7) 0.0039(7) -0.0011(7)
N4 0.0151(8) 0.0164(9) 0.0200(9) -0.0013(7) 0.0029(7) -0.0020(7)
C14 0.0129(9) 0.0149(10) 0.0137(10) 0.0001(8) 0.0045(8) 0.0003(8)
C5 0.0145(9) 0.0149(10) 0.0198(10) 0.0001(8) 0.0065(8) -0.0027(8)
C17 0.0139(9) 0.0147(10) 0.0128(10) 0.0008(8) 0.0036(8) 0.0009(8)
C18 0.0139(9) 0.0174(10) 0.0138(10) 0.0007(8) 0.0052(8) 0.0013(8)
C15 0.0133(9) 0.0169(10) 0.0129(10) 0.0002(8) 0.0061(8) 0.0002(8)
C16 0.0149(9) 0.0149(10) 0.0148(10) -0.0005(8) 0.0053(8) -0.0006(8)
C25 0.0141(9) 0.0129(10) 0.0152(10) -0.0004(8) 0.0060(8) 0.0001(8)
C13 0.0150(9) 0.0158(10) 0.0165(10) 0.0019(8) 0.0084(8) 0.0017(8)
C1 0.0162(9) 0.0143(10) 0.0151(10) -0.0014(8) 0.0035(8) -0.0011(8)
C12 0.0147(9) 0.0210(11) 0.0175(10) 0.0020(9) 0.0055(8) 0.0013(8)
C6 0.0201(10) 0.0158(10) 0.0218(11) 0.0000(9) 0.0070(9) -0.0006(8)
C26 0.0166(9) 0.0161(10) 0.0164(10) 0.0018(8) 0.0069(8) 0.0035(8)
C23 0.0139(9) 0.0161(10) 0.0157(10) 0.0006(8) 0.0072(8) 0.0017(8)
C24 0.0108(9) 0.0167(10) 0.0131(10) 0.0001(8) 0.0029(8) -0.0007(8)
C21 0.0162(10) 0.0257(12) 0.0177(11) 0.0044(9) 0.0052(8) 0.0068(9)
C22 0.0121(9) 0.0217(11) 0.0165(10) 0.0017(9) 0.0029(8) 0.0007(8)
C2 0.0158(10) 0.0185(11) 0.0174(10) -0.0001(8) 0.0031(8) -0.0029(8)
C11 0.0168(10) 0.0252(12) 0.0199(11) 0.0069(9) 0.0074(9) 0.0071(9)
C9 0.0198(10) 0.0151(10) 0.0210(11) -0.0001(8) 0.0090(9) 0.0002(8)
C19 0.0199(10) 0.0156(11) 0.0179(10) -0.0014(8) 0.0069(8) -0.0004(8)
C10 0.0246(11) 0.0165(11) 0.0261(12) 0.0079(9) 0.0140(9) 0.0095(9)
C20 0.0255(11) 0.0153(11) 0.0227(11) 0.0024(9) 0.0109(9) 0.0058(9)
C3 0.0245(11) 0.0260(12) 0.0198(11) -0.0030(10) 0.0040(9) -0.0094(9)
C7 0.0203(10) 0.0191(11) 0.0330(13) -0.0059(10) 0.0084(10) -0.0050(9)
C4 0.0275(12) 0.0296(13) 0.0267(12) -0.0037(10) 0.0035(10) -0.0148(10)
C8 0.0273(12) 0.0256(13) 0.0392(15) -0.0123(11) 0.0033(11) -0.0080(10)
C27 0.148(6) 0.025(3) 0.287(11) 0.000 0.180(7) 0.000

loop_
_atom_type_symbol
_atom_type_description
_atom_type_scat_dispersion_real
_atom_type_scat_dispersion_imag
_atom_type_scat_source
C C 0.0033 0.0016 'International Tables Vol C Tables 4.2.6.8 and 6.1.1.4'
H H 0.0000 0.0000 'International Tables Vol C Tables 4.2.6.8 and 6.1.1.4'
Cl Cl 0.1484 0.1585 'International Tables Vol C Tables 4.2.6.8 and 6.1.1.4'
N N 0.0061 0.0033 'International Tables Vol C Tables 4.2.6.8 and 6.1.1.4'
S S 0.1246 0.1234 'International Tables Vol C Tables 4.2.6.8 and 6.1.1.4'

loop_
_geom_angle_atom_site_label_1
_geom_angle_atom_site_label_2
_geom_angle_atom_site_label_3
_geom_angle
_geom_angle_site_symmetry_1
N4 S1 N3 100.72(9) .
C25 N2 C5 129.69(16) .
C25 N2 C26 108.06(16) .
C26 N2 C5 118.57(17) .
C23 N1 C1 118.59(16) .
C23 N1 C24 107.66(16) .
C24 N1 C1 128.87(17) .
C15 N3 S1 105.82(14) .
C16 N4 S1 105.82(14) .
C15 C14 C13 131.14(18) .
C25 C14 C15 120.73(18) .
C25 C14 C13 107.74(18) .
N2 C5 H5A 108.9 .
N2 C5 H5B 108.9 .
N2 C5 C6 113.54(17) .
H5A C5 H5B 107.7 .
C6 C5 H5A 108.9 .
C6 C5 H5B 108.9 .
C16 C17 C18 130.56(19) .
C24 C17 C18 108.21(17) .
C24 C17 C16 121.19(18) .
C23 C18 C17 105.78(18) .
C19 C18 C17 133.90(19) .
C19 C18 C23 120.30(18) .
N3 C15 C14 126.79(18) .
N3 C15 C16 113.57(18) .
C14 C15 C16 119.57(17) .
N4 C16 C17 126.83(18) .
N4 C16 C15 114.06(17) .
C17 C16 C15 119.11(18) .
N2 C25 C14 108.40(17) .
N2 C25 C24 132.16(18) .
C14 C25 C24 119.41(18) .
C12 C13 C14 134.06(19) .
C26 C13 C14 106.48(17) .
C26 C13 C12 119.37(19) .
N1 C1 H1A 108.6 .
N1 C1 H1B 108.6 .
N1 C1 C2 114.69(17) .
H1A C1 H1B 107.6 .
C2 C1 H1A 108.6 .
C2 C1 H1B 108.6 .
C13 C12 H12 120.7 .
C11 C12 C13 118.6(2) .
C11 C12 H12 120.7 .
C5 C6 H6A 109.2 .
C5 C6 H6B 109.2 .
H6A C6 H6B 107.9 .
C7 C6 C5 111.92(18) .
C7 C6 H6A 109.2 .
C7 C6 H6B 109.2 .
N2 C26 C13 109.31(18) .
C9 C26 N2 128.49(19) .
C9 C26 C13 122.15(19) .
N1 C23 C18 109.73(17) .
N1 C23 C22 129.17(19) .
C22 C23 C18 121.02(19) .
N1 C24 C25 131.80(18) .
C17 C24 N1 108.56(17) .
C17 C24 C25 119.59(17) .
C22 C21 H21 119.1 .
C22 C21 C20 121.87(19) .
C20 C21 H21 119.1 .
C23 C22 H22 121.2 .
C21 C22 C23 117.58(19) .
C21 C22 H22 121.2 .
C1 C2 H2A 109.5 .
C1 C2 H2B 109.5 .
H2A C2 H2B 108.1 .
C3 C2 C1 110.82(18) .
C3 C2 H2A 109.5 .
C3 C2 H2B 109.5 .
C12 C11 H11 119.5 .
C12 C11 C10 121.03(19) .
C10 C11 H11 119.5 .
C26 C9 H9 121.3 .
C10 C9 C26 117.4(2) .
C10 C9 H9 121.3 .
C18 C19 H19 120.7 .
C20 C19 C18 118.55(19) .
C20 C19 H19 120.7 .
C11 C10 H10 119.3 .
C9 C10 C11 121.4(2) .
C9 C10 H10 119.3 .
C21 C20 H20 119.7 .
C19 C20 C21 120.6(2) .
C19 C20 H20 119.7 .
C2 C3 H3A 108.9 .
C2 C3 H3B 108.9 .
H3A C3 H3B 107.7 .
C4 C3 C2 113.5(2) .
C4 C3 H3A 108.9 .
C4 C3 H3B 108.9 .
C6 C7 H7A 109.2 .
C6 C7 H7B 109.2 .
C6 C7 C8 112.2(2) .
H7A C7 H7B 107.9 .
C8 C7 H7A 109.2 .
C8 C7 H7B 109.2 .
C3 C4 H4A 109.5 .
C3 C4 H4B 109.5 .
C3 C4 H4C 109.5 .
H4A C4 H4B 109.5 .
H4A C4 H4C 109.5 .
H4B C4 H4C 109.5 .
C7 C8 H8A 109.5 .
C7 C8 H8B 109.5 .
C7 C8 H8C 109.5 .
H8A C8 H8B 109.5 .
H8A C8 H8C 109.5 .
H8B C8 H8C 109.5 .
Cl2 C27 Cl2 115.7(3) 2_656
Cl2 C27 H27B 108.4 2_656
Cl2 C27 H27B 108.4 .
Cl2 C27 H27A 108.4 2_656
Cl2 C27 H27A 108.4 .
H27B C27 H27A 107.4 .

loop_
_geom_bond_atom_site_label_1
_geom_bond_atom_site_label_2
_geom_bond_distance
_geom_bond_site_symmetry_2
S1 N3 1.6368(18) .
S1 N4 1.6335(17) .
Cl2 C27 1.734(3) .
N2 C5 1.469(2) .
N2 C25 1.395(3) .
N2 C26 1.395(2) .
N1 C1 1.466(3) .
N1 C23 1.391(3) .
N1 C24 1.402(2) .
N3 C15 1.344(2) .
N4 C16 1.340(3) .
C14 C15 1.424(3) .
C14 C25 1.407(3) .
C14 C13 1.431(3) .
C5 H5A 0.9700 .
C5 H5B 0.9700 .
C5 C6 1.527(3) .
C17 C18 1.435(3) .
C17 C16 1.426(3) .
C17 C24 1.395(3) .
C18 C23 1.409(3) .
C18 C19 1.397(3) .
C15 C16 1.435(3) .
C25 C24 1.448(3) .
C13 C12 1.406(3) .
C13 C26 1.404(3) .
C1 H1A 0.9700 .
C1 H1B 0.9700 .
C1 C2 1.528(3) .
C12 H12 0.9300 .
C12 C11 1.383(3) .
C6 H6A 0.9700 .
C6 H6B 0.9700 .
C6 C7 1.522(3) .
C26 C9 1.394(3) .
C23 C22 1.400(3) .
C21 H21 0.9300 .
C21 C22 1.380(3) .
C21 C20 1.404(3) .
C22 H22 0.9300 .
C2 H2A 0.9700 .
C2 H2B 0.9700 .
C2 C3 1.522(3) .
C11 H11 0.9300 .
C11 C10 1.402(3) .
C9 H9 0.9300 .
C9 C10 1.384(3) .
C19 H19 0.9300 .
C19 C20 1.384(3) .
C10 H10 0.9300 .
C20 H20 0.9300 .
C3 H3A 0.9700 .
C3 H3B 0.9700 .
C3 C4 1.519(3) .
C7 H7A 0.9700 .
C7 H7B 0.9700 .
C7 C8 1.524(3) .
C4 H4A 0.9600 .
C4 H4B 0.9600 .
C4 H4C 0.9600 .
C8 H8A 0.9600 .
C8 H8B 0.9600 .
C8 H8C 0.9600 .
C27 Cl2 1.734(3) 2_656
C27 H27B 0.9700 .
C27 H27A 0.9700 .
